data_7703369
loop_
_publ_author_name
'Chen, Chao'
'Zhou, Liqian'
'Xie, Binbin'
'Wang, Yuchen'
'Ren, Lulu'
'Chen, Xiaona'
'Cen, Beini'
'Lv, He'
'Wang, Hangxiang'

_publ_section_title
;
 Novel fast-acting pyrazole/pyridine-functionalized N-heterocyclic carbene
 silver complexes assembled with nanoparticles show enhanced safety and
 efficacy as anticancer therapeutics.
;
_journal_issue 8
_journal_name_full 'Dalton transactions (Cambridge, England : 2003)'
_journal_page_first 2505
_journal_page_last 2516
_journal_paper_doi 10.1039/c9dt04751d
_journal_volume 49
_journal_year 2020
_chemical_formula_sum 'C60 H72 Ag4 F30 N20 P4'
_chemical_formula_weight 2198.73
_space_group_crystal_system monoclinic
_space_group_IT_number 15
_space_group_name_Hall '-C 2yc'
_space_group_name_H-M_alt 'C 1 2/c 1'
_atom_sites_solution_hydrogens geom
_audit_creation_method SHELXL-2014
_audit_update_record
;
2019-10-11 deposited with the CCDC.	2020-01-27 downloaded from the CCDC.
;
_cell_angle_alpha 90
_cell_angle_beta 124.195(7)
_cell_angle_gamma 90
_cell_formula_units_Z 4
_cell_length_a 25.685(15)
_cell_length_b 21.237(13)
_cell_length_c 19.52(2)
_cell_measurement_reflns_used 7747
_cell_measurement_temperature 296(2)
_cell_measurement_theta_max 25.01
_cell_measurement_theta_min 1.44
_cell_volume 8807(12)
_computing_structure_refinement 'SHELXL-2014 (Sheldrick, 2014)'
_diffrn_ambient_temperature 296(2)
_diffrn_measured_fraction_theta_full 0.973
_diffrn_measured_fraction_theta_max 0.997
_diffrn_measurement_device_type 'CCD area detector'
_diffrn_radiation_monochromator graphite
_diffrn_radiation_type MoK\a
_diffrn_radiation_wavelength 0.71073
_diffrn_reflns_av_R_equivalents 0.0332
_diffrn_reflns_av_unetI/netI 0.0390
_diffrn_reflns_Laue_measured_fraction_full 0.973
_diffrn_reflns_Laue_measured_fraction_max 0.997
_diffrn_reflns_limit_h_max 16
_diffrn_reflns_limit_h_min -30
_diffrn_reflns_limit_k_max 25
_diffrn_reflns_limit_k_min -25
_diffrn_reflns_limit_l_max 23
_diffrn_reflns_limit_l_min -18
_diffrn_reflns_number 21666
_diffrn_reflns_point_group_measured_fraction_full 0.973
_diffrn_reflns_point_group_measured_fraction_max 0.997
_diffrn_reflns_theta_full 25.242
_diffrn_reflns_theta_max 25.009
_diffrn_reflns_theta_min 1.439
_exptl_absorpt_coefficient_mu 1.061
_exptl_absorpt_correction_T_max 0.767
_exptl_absorpt_correction_T_min 0.712
_exptl_absorpt_correction_type multi-scan
_exptl_absorpt_process_details sadabs
_exptl_crystal_colour clorless
_exptl_crystal_density_diffrn 1.658
_exptl_crystal_description block
_exptl_crystal_F_000 4360
_exptl_crystal_size_max 0.33
_exptl_crystal_size_mid 0.31
_exptl_crystal_size_min 0.25
_refine_diff_density_max 4.563
_refine_diff_density_min -1.932
_refine_diff_density_rms 0.170
_refine_ls_extinction_method none
_refine_ls_goodness_of_fit_ref 1.044
_refine_ls_hydrogen_treatment constr
_refine_ls_matrix_type full
_refine_ls_number_parameters 543
_refine_ls_number_reflns 7747
_refine_ls_number_restraints 510
_refine_ls_restrained_S_all 1.051
_refine_ls_R_factor_all 0.0910
_refine_ls_R_factor_gt 0.0746
_refine_ls_shift/su_max 0.001
_refine_ls_shift/su_mean 0.000
_refine_ls_structure_factor_coef Fsqd
_refine_ls_weighting_details 'w=1/[\s^2^(Fo^2^)+(0.1297P)^2^+112.6896P] where P=(Fo^2^+2Fc^2^)/3'
_refine_ls_weighting_scheme calc
_refine_ls_wR_factor_gt 0.2073
_refine_ls_wR_factor_ref 0.2318
_reflns_Friedel_coverage 0.000
_reflns_number_gt 6187
_reflns_number_total 7747
_reflns_threshold_expression 'I > 2\s(I)'
_cod_data_source_file c9dt04751d2.cif
_cod_data_source_block 1
_cod_depositor_comments 'Adding full bibliography for 7703367--7703370.cif.'
_cod_original_cell_volume 8806(12)
_cod_original_sg_symbol_H-M 'C 2/c'
_cod_database_code 7703369
_shelx_space_group_comment
;
The symmetry employed for this shelxl refinement is uniquely defined
by the following loop, which should always be used as a source of
symmetry information in preference to the above space-group names.
They are only intended as comments.
;
_shelxl_version_number 2014-3

loop_
_space_group_symop_operation_xyz
'x, y, z'
'-x, y, -z+1/2'
'x+1/2, y+1/2, z'
'-x+1/2, y+1/2, -z+1/2'
'-x, -y, -z'
'x, -y, z-1/2'
'-x+1/2, -y+1/2, -z'
'x+1/2, -y+1/2, z-1/2'

loop_
_atom_site_label
_atom_site_type_symbol
_atom_site_fract_x
_atom_site_fract_y
_atom_site_fract_z
_atom_site_U_iso_or_equiv
_atom_site_adp_type
_atom_site_occupancy
_atom_site_site_symmetry_order
_atom_site_calc_flag
_atom_site_refinement_flags_posn
_atom_site_refinement_flags_adp
_atom_site_refinement_flags_occupancy
Ag1 Ag 0.12148(2) 0.33438(2) 0.21626(3) 0.0344(2) Uani 1 1 d . . .
Ag2 Ag 0.23976(4) 0.26338(4) 0.23060(4) 0.0686(3) Uani 1 1 d . . .
N1 N 0.1325(3) 0.4440(3) 0.3302(3) 0.0356(12) Uani 1 1 d . . .
N7 N 0.2075(3) 0.2333(3) 0.1080(4) 0.0441(15) Uani 1 1 d . . .
N3 N 0.2716(3) 0.2734(3) 0.3578(4) 0.0479(16) Uani 1 1 d . . .
C2 C 0.0253(3) 0.4480(3) 0.2026(4) 0.0353(14) Uani 1 1 d . U .
H2 H 0.0424 0.4501 0.1713 0.042 Uiso 1 1 calc R U .
C1 C -0.0395(3) 0.4467(3) 0.1635(4) 0.0357(14) Uani 1 1 d . U .
H1 H -0.0659 0.4461 0.1060 0.043 Uiso 1 1 calc R U .
C15 C 0.0156(4) 0.2170(3) 0.1914(5) 0.0438(16) Uani 1 1 d . U .
C7 C 0.2777(4) 0.3894(4) 0.3641(5) 0.0443(16) Uani 1 1 d . U .
H7A H 0.3149 0.4158 0.3943 0.053 Uiso 1 1 calc R U .
H7B H 0.2664 0.3850 0.3079 0.053 Uiso 1 1 calc R U .
C3 C 0.0651(3) 0.4462(3) 0.2894(4) 0.0337(14) Uani 1 1 d . U .
C20 C 0.1005(4) 0.2817(4) 0.0301(5) 0.0493(17) Uani 1 1 d . U .
H20A H 0.1183 0.3200 0.0621 0.059 Uiso 1 1 calc R U .
H20B H 0.0700 0.2935 -0.0272 0.059 Uiso 1 1 calc R U .
N5 N 0.0314(3) 0.2180(3) 0.1321(4) 0.0454(15) Uani 1 1 d . . .
C8 C 0.2923(3) 0.3253(4) 0.4045(5) 0.0435(16) Uani 1 1 d . U .
N2 N 0.2252(3) 0.4203(3) 0.3626(4) 0.0383(13) Uani 1 1 d . . .
N4 N 0.2884(3) 0.2244(3) 0.4120(4) 0.0523(17) Uani 1 1 d . . .
N6 N 0.0685(3) 0.2460(3) 0.0614(4) 0.0451(15) Uani 1 1 d . . .
C21 C 0.1525(4) 0.2430(4) 0.0357(5) 0.0447(16) Uani 1 1 d . U .
C4 C 0.1632(3) 0.4068(3) 0.3068(4) 0.0347(14) Uani 1 1 d . U .
C22 C 0.1521(5) 0.2131(4) -0.0292(6) 0.0532(19) Uani 1 1 d . U .
H22 H 0.1196 0.2130 -0.0852 0.064 Uiso 1 1 calc R U .
N8 N 0.2427(3) 0.1967(3) 0.0904(5) 0.0515(17) Uani 1 1 d . . .
C9 C 0.3225(4) 0.3102(4) 0.4868(5) 0.0520(18) Uani 1 1 d . U .
H9 H 0.3414 0.3380 0.5312 0.062 Uiso 1 1 calc R U .
C5 C 0.1754(4) 0.4789(4) 0.4013(5) 0.0471(17) Uani 1 1 d . U .
H5 H 0.1658 0.5069 0.4292 0.057 Uiso 1 1 calc R U .
C19 C 0.0713(3) 0.2610(3) 0.1309(5) 0.0385(15) Uani 1 1 d . U .
C18 C 0.0281(5) 0.1954(5) 0.0206(6) 0.066(2) Uani 1 1 d . U .
H18 H 0.0188 0.1773 -0.0284 0.079 Uiso 1 1 calc R U .
C24 C 0.2368(6) 0.1439(5) -0.0286(7) 0.072(3) Uani 1 1 d . U .
H24A H 0.2817 0.1483 0.0036 0.108 Uiso 1 1 calc R U .
H24B H 0.2195 0.1572 -0.0845 0.108 Uiso 1 1 calc R U .
H24C H 0.2260 0.1007 -0.0286 0.108 Uiso 1 1 calc R U .
C6 C 0.2339(4) 0.4637(4) 0.4213(5) 0.0499(18) Uani 1 1 d . U .
H6 H 0.2720 0.4794 0.4655 0.060 Uiso 1 1 calc R U .
C12 C 0.2740(6) 0.1595(5) 0.3811(7) 0.070(3) Uani 1 1 d . U .
H12A H 0.2967 0.1308 0.4277 0.084 Uiso 1 1 calc R U .
H12B H 0.2888 0.1526 0.3456 0.084 Uiso 1 1 calc R U .
C10 C 0.3193(4) 0.2453(5) 0.4908(5) 0.0542(19) Uani 1 1 d . U .
C23 C 0.2103(4) 0.1840(4) 0.0082(6) 0.0533(18) Uani 1 1 d . U .
C17 C 0.0051(5) 0.1776(4) 0.0631(6) 0.062(2) Uani 1 1 d . U .
H17 H -0.0229 0.1447 0.0501 0.075 Uiso 1 1 calc R U .
C25 C 0.3051(5) 0.1758(5) 0.1558(8) 0.075(3) Uani 1 1 d . U .
H25A H 0.3265 0.2093 0.1960 0.090 Uiso 1 1 calc R U .
H25B H 0.3292 0.1666 0.1326 0.090 Uiso 1 1 calc R U .
C14 C 0.0065(3) 0.2733(3) 0.2187(5) 0.0357(14) Uani 1 1 d . U .
H14 H 0.0089 0.3111 0.1967 0.043 Uiso 1 1 calc R U .
C26 C 0.3027(7) 0.1177(6) 0.1987(9) 0.097(4) Uani 1 1 d . U .
H26A H 0.2783 0.1265 0.2209 0.145 Uiso 1 1 calc R U .
H26B H 0.3447 0.1060 0.2428 0.145 Uiso 1 1 calc R U .
H26C H 0.2836 0.0838 0.1596 0.145 Uiso 1 1 calc R U .
C13 C 0.2037(8) 0.1440(6) 0.3325(10) 0.114(5) Uani 1 1 d . U .
H13A H 0.1894 0.1473 0.3685 0.171 Uiso 1 1 calc R U .
H13B H 0.1969 0.1019 0.3112 0.171 Uiso 1 1 calc R U .
H13C H 0.1807 0.1730 0.2874 0.171 Uiso 1 1 calc R U .
C11 C 0.3424(5) 0.2021(6) 0.5626(6) 0.073(3) Uani 1 1 d . U .
H11A H 0.3076 0.1789 0.5554 0.109 Uiso 1 1 calc R U .
H11B H 0.3619 0.2263 0.6127 0.109 Uiso 1 1 calc R U .
H11C H 0.3725 0.1734 0.5658 0.109 Uiso 1 1 calc R U .
C16 C 0.0084(5) 0.1604(4) 0.2225(6) 0.057(2) Uani 1 1 d . U .
H16 H 0.0151 0.1223 0.2052 0.069 Uiso 1 1 calc R U .
P1 P 0.32452(10) 0.03371(10) 0.89383(13) 0.0463(5) Uani 1 1 d . . .
F1 F 0.3559(3) 0.0692(3) 0.9809(3) 0.0668(14) Uani 1 1 d . . .
F3 F 0.3851(3) 0.0522(3) 0.8930(4) 0.0762(16) Uani 1 1 d . . .
F2 F 0.2646(3) 0.0163(3) 0.8967(4) 0.0737(16) Uani 1 1 d . . .
F4 F 0.2918(3) 0.0987(3) 0.8473(4) 0.0731(15) Uani 1 1 d . . .
F6 F 0.3587(3) -0.0296(3) 0.9434(4) 0.0794(17) Uani 1 1 d . . .
F5 F 0.2935(4) -0.0010(3) 0.8076(4) 0.093(2) Uani 1 1 d . . .
P3 P 0.5000 0.1684(4) 0.2500 0.118(2) Uani 1 2 d DS TU P
F13 F 0.4621(9) 0.2184(9) 0.265(2) 0.44(2) Uani 1 1 d D . .
F15 F 0.4438(7) 0.1597(14) 0.1581(6) 0.324(15) Uani 1 1 d D U .
F14 F 0.4655(9) 0.1132(9) 0.2656(17) 0.320(13) Uani 1 1 d D . .
P2 P 0.4247(3) 0.5119(3) 0.5713(6) 0.118(3) Uani 0.5 1 d D U P
F10 F 0.3689(7) 0.5317(8) 0.4869(18) 0.342(17) Uani 1 1 d . . .
F8 F 0.4891(6) 0.4848(7) 0.6454(10) 0.294(10) Uani 1 1 d D U .
F12 F 0.3867(11) 0.4736(13) 0.5996(16) 0.332(12) Uani 1 1 d D U .
F7 F 0.4605(9) 0.5569(9) 0.5459(13) 0.351(13) Uani 1 1 d D U .
F9 F 0.4205(12) 0.4591(9) 0.5114(12) 0.397(15) Uani 1 1 d D U .
C27 C 0.4580(8) 0.8736(9) 0.9679(11) 0.113(5) Uani 1 1 d . U .
C28 C 0.4739(7) 0.9170(8) 0.9302(10) 0.107(4) Uani 1 1 d . U .
H28A H 0.4424 0.9494 0.9051 0.161 Uiso 1 1 calc R U .
H28B H 0.4765 0.8965 0.8884 0.161 Uiso 1 1 calc R U .
H28C H 0.5139 0.9355 0.9708 0.161 Uiso 1 1 calc R U .
N9 N 0.4451(9) 0.8392(10) 1.0001(16) 0.195(10) Uani 1 1 d . . .
F11 F 0.4201(18) 0.5673(12) 0.622(2) 0.47(2) Uani 1 1 d D U .
N10 N 0.3590(10) 0.3293(10) 0.2743(13) 0.175(8) Uani 1 1 d D . .
C29 C 0.389(2) 0.3745(14) 0.279(4) 0.38(3) Uani 1 1 d D U .
C30 C 0.392(2) 0.4409(14) 0.286(3) 0.40(3) Uani 1 1 d D U .
H30A H 0.4113 0.4577 0.2597 0.605 Uiso 1 1 calc R U .
H30B H 0.4171 0.4524 0.3439 0.605 Uiso 1 1 calc R U .
H30C H 0.3506 0.4578 0.2604 0.605 Uiso 1 1 calc R U .

loop_
_atom_site_aniso_label
_atom_site_aniso_U_11
_atom_site_aniso_U_22
_atom_site_aniso_U_33
_atom_site_aniso_U_23
_atom_site_aniso_U_13
_atom_site_aniso_U_12
Ag1 0.0424(3) 0.0322(3) 0.0388(3) -0.0051(2) 0.0289(3) -0.0029(2)
Ag2 0.0913(6) 0.0641(5) 0.0442(4) 0.0033(3) 0.0344(4) 0.0253(4)
N1 0.045(3) 0.031(3) 0.034(3) -0.005(2) 0.024(3) -0.004(2)
N7 0.056(4) 0.044(4) 0.045(4) -0.003(3) 0.035(3) 0.002(3)
N3 0.053(4) 0.055(4) 0.039(3) 0.014(3) 0.028(3) 0.019(3)
C2 0.047(3) 0.031(3) 0.038(3) 0.005(3) 0.030(3) 0.002(3)
C1 0.040(4) 0.037(4) 0.033(3) 0.005(3) 0.023(3) 0.004(3)
C15 0.047(4) 0.036(3) 0.068(4) -0.012(3) 0.044(3) -0.008(3)
C7 0.040(3) 0.052(4) 0.047(4) 0.005(3) 0.028(3) 0.001(3)
C3 0.044(3) 0.024(3) 0.039(3) -0.001(2) 0.027(3) 0.000(3)
C20 0.064(4) 0.049(4) 0.057(4) -0.005(3) 0.047(4) -0.001(3)
N5 0.052(4) 0.041(3) 0.062(4) -0.016(3) 0.044(3) -0.009(3)
C8 0.036(3) 0.056(4) 0.044(4) 0.008(3) 0.025(3) 0.005(3)
N2 0.044(3) 0.036(3) 0.040(3) 0.000(2) 0.026(3) -0.002(3)
N4 0.063(4) 0.047(4) 0.053(4) 0.015(3) 0.036(4) 0.020(3)
N6 0.045(3) 0.050(4) 0.048(4) -0.016(3) 0.031(3) -0.006(3)
C21 0.066(4) 0.041(4) 0.053(4) -0.002(3) 0.049(3) -0.005(3)
C4 0.044(3) 0.033(3) 0.035(3) 0.001(3) 0.028(3) -0.004(3)
C22 0.074(5) 0.049(4) 0.058(4) -0.009(3) 0.051(4) -0.004(4)
N8 0.059(4) 0.047(4) 0.071(5) 0.000(3) 0.049(4) 0.002(3)
C9 0.041(4) 0.067(5) 0.041(4) 0.002(3) 0.019(3) -0.001(3)
C5 0.050(4) 0.047(4) 0.041(4) -0.014(3) 0.024(3) -0.008(3)
C19 0.043(3) 0.035(3) 0.052(4) -0.007(3) 0.036(3) -0.002(3)
C18 0.074(4) 0.068(5) 0.067(4) -0.030(4) 0.046(4) -0.016(4)
C24 0.097(6) 0.065(5) 0.092(6) -0.008(5) 0.076(6) 0.006(5)
C6 0.048(4) 0.050(4) 0.045(4) -0.008(3) 0.022(3) -0.006(3)
C12 0.088(6) 0.054(5) 0.066(5) 0.009(4) 0.041(5) 0.021(4)
C10 0.044(4) 0.071(5) 0.046(4) 0.018(4) 0.024(3) 0.014(4)
C23 0.072(5) 0.047(4) 0.073(5) -0.005(4) 0.061(4) 0.000(4)
C17 0.070(5) 0.057(4) 0.078(5) -0.030(4) 0.052(4) -0.024(4)
C25 0.065(5) 0.075(6) 0.087(6) 0.000(5) 0.044(5) 0.011(5)
C14 0.040(3) 0.025(3) 0.057(4) 0.006(3) 0.036(3) -0.001(2)
C26 0.104(9) 0.079(8) 0.099(8) 0.010(6) 0.053(7) 0.041(7)
C13 0.135(11) 0.051(6) 0.131(11) -0.022(7) 0.060(9) -0.006(7)
C11 0.065(6) 0.096(7) 0.052(5) 0.032(5) 0.030(5) 0.023(5)
C16 0.071(4) 0.037(4) 0.087(5) -0.007(3) 0.059(4) -0.001(3)
P1 0.0573(12) 0.0410(11) 0.0506(12) 0.0068(9) 0.0365(10) 0.0032(9)
F1 0.077(3) 0.072(4) 0.054(3) -0.004(2) 0.039(3) -0.016(3)
F3 0.078(4) 0.085(4) 0.096(4) 0.025(3) 0.068(4) 0.012(3)
F2 0.063(3) 0.079(4) 0.095(4) 0.001(3) 0.054(3) -0.010(3)
F4 0.087(4) 0.061(3) 0.074(4) 0.025(3) 0.047(3) 0.024(3)
F6 0.095(4) 0.054(3) 0.109(5) 0.030(3) 0.070(4) 0.025(3)
F5 0.119(5) 0.092(5) 0.076(4) -0.030(4) 0.059(4) -0.019(4)
P3 0.078(3) 0.194(7) 0.087(3) 0.000 0.049(3) 0.000
F13 0.165(15) 0.47(4) 0.64(6) -0.23(4) 0.20(3) 0.02(2)
F15 0.158(13) 0.63(5) 0.112(8) 0.055(17) 0.034(8) -0.021(18)
F14 0.231(19) 0.31(3) 0.45(4) 0.07(2) 0.21(2) -0.052(17)
P2 0.044(3) 0.039(3) 0.184(7) 0.012(3) 0.010(3) -0.007(2)
F10 0.130(11) 0.146(12) 0.53(4) -0.069(18) 0.053(17) -0.033(9)
F8 0.248(15) 0.191(13) 0.320(17) 0.029(12) 0.085(12) -0.072(11)
F12 0.288(17) 0.299(18) 0.356(19) 0.041(15) 0.149(14) -0.047(14)
F7 0.313(19) 0.285(18) 0.37(2) 0.074(15) 0.141(15) -0.031(14)
F9 0.36(2) 0.37(2) 0.37(2) 0.015(17) 0.151(16) 0.002(17)
C27 0.099(10) 0.118(12) 0.134(12) 0.049(10) 0.074(9) 0.045(9)
C28 0.086(9) 0.116(11) 0.116(11) 0.006(9) 0.055(8) 0.014(8)
N9 0.156(15) 0.191(19) 0.29(3) 0.129(19) 0.154(18) 0.101(14)
F11 0.46(3) 0.44(3) 0.46(3) 0.020(18) 0.227(19) -0.006(18)
N10 0.169(16) 0.163(17) 0.176(18) -0.028(13) 0.085(14) 0.045(13)
C29 0.38(3) 0.38(3) 0.38(3) 0.007(10) 0.208(16) -0.008(10)
C30 0.39(3) 0.39(3) 0.40(3) 0.011(18) 0.20(2) -0.020(18)

loop_
_atom_type_symbol
_atom_type_description
_atom_type_scat_dispersion_real
_atom_type_scat_dispersion_imag
_atom_type_scat_source
C C 0.0033 0.0016 'International Tables Vol C Tables 4.2.6.8 and 6.1.1.4'
H H 0.0000 0.0000 'International Tables Vol C Tables 4.2.6.8 and 6.1.1.4'
N N 0.0061 0.0033 'International Tables Vol C Tables 4.2.6.8 and 6.1.1.4'
F F 0.0171 0.0103 'International Tables Vol C Tables 4.2.6.8 and 6.1.1.4'
P P 0.1023 0.0942 'International Tables Vol C Tables 4.2.6.8 and 6.1.1.4'
Ag Ag -0.8971 1.1015 'International Tables Vol C Tables 4.2.6.8 and 6.1.1.4'

loop_
_geom_angle_atom_site_label_1
_geom_angle_atom_site_label_2
_geom_angle_atom_site_label_3
_geom_angle
_geom_angle_site_symmetry_1
_geom_angle_site_symmetry_3
C19 Ag1 C4 172.2(2) . .
C19 Ag1 Ag2 81.53(19) . .
C4 Ag1 Ag2 104.71(19) . .
N7 Ag2 N3 168.3(3) . .
N7 Ag2 Ag1 106.55(18) . .
N3 Ag2 Ag1 77.50(17) . .
C4 N1 C5 110.8(6) . .
C4 N1 C3 125.1(6) . .
C5 N1 C3 124.1(6) . .
C21 N7 N8 106.1(6) . .
C21 N7 Ag2 130.5(5) . .
N8 N7 Ag2 123.5(5) . .
C8 N3 N4 105.6(6) . .
C8 N3 Ag2 128.2(5) . .
N4 N3 Ag2 124.6(5) . .
C1 C2 C3 119.7(6) . .
C2 C1 C3 120.1(6) . 2
C14 C15 C16 118.8(7) . .
C14 C15 N5 119.2(7) . .
C16 C15 N5 122.0(7) . .
N2 C7 C8 111.5(6) . .
C1 C3 C2 120.1(6) 2 .
C1 C3 N1 119.9(6) 2 .
C2 C3 N1 120.0(6) . .
N6 C20 C21 111.3(7) . .
C19 N5 C17 110.4(6) . .
C19 N5 C15 125.1(6) . .
C17 N5 C15 124.4(6) . .
N3 C8 C9 110.5(7) . .
N3 C8 C7 120.0(7) . .
C9 C8 C7 129.3(8) . .
C4 N2 C6 111.8(6) . .
C4 N2 C7 124.4(6) . .
C6 N2 C7 123.7(6) . .
C10 N4 N3 111.0(7) . .
C10 N4 C12 129.0(8) . .
N3 N4 C12 120.0(7) . .
C19 N6 C18 110.8(7) . .
C19 N6 C20 124.4(6) . .
C18 N6 C20 124.7(7) . .
N7 C21 C22 110.4(7) . .
N7 C21 C20 121.6(7) . .
C22 C21 C20 128.0(8) . .
N1 C4 N2 104.4(6) . .
N1 C4 Ag1 125.6(5) . .
N2 C4 Ag1 129.3(5) . .
C23 C22 C21 105.4(8) . .
C23 N8 N7 110.8(7) . .
C23 N8 C25 128.4(8) . .
N7 N8 C25 120.8(8) . .
C8 C9 C10 106.7(8) . .
C6 C5 N1 106.6(7) . .
N6 C19 N5 103.8(6) . .
N6 C19 Ag1 128.9(5) . .
N5 C19 Ag1 127.3(5) . .
C17 C18 N6 108.5(8) . .
C5 C6 N2 106.3(7) . .
N4 C12 C13 113.2(9) . .
N4 C10 C9 106.1(7) . .
N4 C10 C11 122.5(9) . .
C9 C10 C11 131.4(9) . .
N8 C23 C22 107.3(7) . .
N8 C23 C24 122.6(9) . .
C22 C23 C24 130.2(9) . .
C18 C17 N5 106.5(8) . .
N8 C25 C26 111.6(9) . .
C15 C14 C14 119.9(4) . 2
C16 C16 C15 121.2(5) 2 .
F5 P1 F6 91.7(4) . .
F5 P1 F1 179.6(4) . .
F6 P1 F1 88.6(4) . .
F5 P1 F4 90.4(4) . .
F6 P1 F4 177.9(4) . .
F1 P1 F4 89.3(3) . .
F5 P1 F2 90.6(4) . .
F6 P1 F2 89.8(3) . .
F1 P1 F2 89.6(3) . .
F4 P1 F2 90.6(3) . .
F5 P1 F3 90.9(4) . .
F6 P1 F3 90.3(3) . .
F1 P1 F3 89.0(3) . .
F4 P1 F3 89.2(3) . .
F2 P1 F3 178.5(4) . .
F15 P3 F15 166(2) . 2_655
F15 P3 F13 97.7(15) . 2_655
F15 P3 F13 91.4(13) 2_655 2_655
F15 P3 F13 91.4(13) . .
F15 P3 F13 97.7(15) 2_655 .
F13 P3 F13 95.2(19) 2_655 .
F15 P3 F14 83.0(12) . .
F15 P3 F14 87.0(14) 2_655 .
F13 P3 F14 175.1(16) 2_655 .
F13 P3 F14 89.6(6) . .
F15 P3 F14 87.0(14) . 2_655
F15 P3 F14 83.0(12) 2_655 2_655
F13 P3 F14 89.6(6) 2_655 2_655
F13 P3 F14 175.1(16) . 2_655
F14 P3 F14 85.6(18) . 2_655
F10 P2 F8 165.0(15) . .
F10 P2 F9 76.2(13) . .
F8 P2 F9 91.1(7) . .
F10 P2 F11 96.8(17) . .
F8 P2 F11 96.0(17) . .
F9 P2 F11 172.8(18) . .
F10 P2 F7 81.5(12) . .
F8 P2 F7 90.7(6) . .
F9 P2 F7 90.3(7) . .
F11 P2 F7 90.5(7) . .
F10 P2 F12 97.5(13) . .
F8 P2 F12 91.6(12) . .
F9 P2 F12 95.5(14) . .
F11 P2 F12 83.5(15) . .
F7 P2 F12 173.8(14) . .
N9 C27 C28 178(2) . .
N10 C29 C30 143(2) . .

loop_
_geom_bond_atom_site_label_1
_geom_bond_atom_site_label_2
_geom_bond_distance
_geom_bond_site_symmetry_2
Ag1 C19 2.110(7) .
Ag1 C4 2.124(7) .
Ag1 Ag2 3.2598(19) .
Ag2 N7 2.143(7) .
Ag2 N3 2.144(7) .
N1 C4 1.363(9) .
N1 C5 1.404(9) .
N1 C3 1.443(9) .
N7 C21 1.337(11) .
N7 N8 1.376(9) .
N3 C8 1.336(11) .
N3 N4 1.369(9) .
C2 C1 1.389(10) .
C2 C3 1.404(10) .
C1 C3 1.398(10) 2
C15 C14 1.382(10) .
C15 C16 1.404(12) .
C15 N5 1.426(10) .
C7 N2 1.483(9) .
C7 C8 1.510(11) .
C3 C1 1.398(10) 2
C20 N6 1.480(10) .
C20 C21 1.517(11) .
N5 C19 1.382(9) .
N5 C17 1.408(11) .
C8 C9 1.372(11) .
N2 C4 1.363(9) .
N2 C6 1.389(10) .
N4 C10 1.350(12) .
N4 C12 1.466(12) .
N6 C19 1.357(10) .
N6 C18 1.393(11) .
C21 C22 1.411(11) .
C22 C23 1.389(13) .
N8 C23 1.355(12) .
N8 C25 1.448(13) .
C9 C10 1.385(13) .
C5 C6 1.361(12) .
C18 C17 1.313(14) .
C24 C23 1.500(11) .
C12 C13 1.530(19) .
C10 C11 1.490(12) .
C25 C26 1.510(17) .
C14 C14 1.436(14) 2
C16 C16 1.364(18) 2
P1 F5 1.582(6) .
P1 F6 1.600(6) .
P1 F1 1.603(6) .
P1 F4 1.606(5) .
P1 F2 1.613(6) .
P1 F3 1.614(6) .
P3 F15 1.558(9) .
P3 F15 1.558(9) 2_655
P3 F13 1.576(9) 2_655
P3 F13 1.576(9) .
P3 F14 1.598(9) .
P3 F14 1.598(9) 2_655
P2 F10 1.51(2) .
P2 F8 1.572(9) .
P2 F9 1.580(10) .
P2 F11 1.584(10) .
P2 F7 1.588(9) .
P2 F12 1.588(10) .
C27 N9 1.13(2) .
C27 C28 1.38(2) .
N10 C29 1.201(10) .
C29 C30 1.416(10) .
